data_4087470
loop_
_publ_author_name
'Han, Tomasz'
'Petrus, Rafa\/l'
'Bykowski, Dominik'
'Jerzykiewicz, Lucjan'
'Sobota, Piotr'

_publ_section_title
;
 Synthesis and Structural Characterization of Magnesium Drug Complexes:
 Efficient Initiators for Forming Polylactide--Drug Conjugates
;
_journal_issue 20
_journal_name_full Organometallics
_journal_page_first 4871
_journal_paper_doi 10.1021/acs.organomet.5b00146
_journal_volume 34
_journal_year 2015
_chemical_formula_moiety 'C48 H66 Mg2 N2 O2'
_chemical_formula_sum 'C48 H66 Mg2 N2 O2'
_chemical_formula_weight 751.65
_space_group_IT_number 2
_space_group_name_Hall '-P 1'
_space_group_name_H-M_alt 'P -1'
_symmetry_cell_setting triclinic
_symmetry_Int_Tables_number 2
_symmetry_space_group_name_Hall '-P 1'
_symmetry_space_group_name_H-M 'P -1'
_atom_sites_solution_hydrogens geom
_atom_sites_solution_primary direct
_atom_sites_solution_secondary difmap
_audit_creation_method SHELXL-97
_cell_angle_alpha 96.53(2)
_cell_angle_beta 93.75(2)
_cell_angle_gamma 112.64(2)
_cell_formula_units_Z 1
_cell_length_a 10.312(3)
_cell_length_b 10.438(3)
_cell_length_c 10.753(3)
_cell_measurement_reflns_used 8452
_cell_measurement_temperature 100(2)
_cell_measurement_theta_max 28
_cell_measurement_theta_min 2
_cell_volume 1053.7(6)
_computing_cell_refinement
;
CrysAlis RED. Version 1.171.33 Oxford Diffraction, 2009)
;
_computing_data_collection
;
CrysAlis CCD. Version 1.171.33 (Oxford Diffraction, 2009)
;
_computing_data_reduction
;
CrysAlis RED. Version 1.171.33 (Oxford Diffraction, 2009)
;
_computing_molecular_graphics ' DIAMOND. Version 3.1f. (Brandenburg, K.  2007)'
_computing_publication_material
;
SHELXTL. Version 6.14 (Bruker, 2003)
Platon Version 1.081 (Spek, A. L. 2005)
enCIFer Version 1.2, (Allen <i>et al.</i>,  2004)
publCIF Version 1.0_c  (Westrip, S. P. 2007)
;
_computing_structure_refinement 'SHELXTL. Version 6.14 (Bruker, 2003)'
_computing_structure_solution 'SHELXTL. Version 6.14 (Bruker, 2003)'
_diffrn_ambient_temperature 100(2)
_diffrn_measured_fraction_theta_full 0.993
_diffrn_measured_fraction_theta_max 0.993
_diffrn_measurement_device_type 'Kuma KM-4 CCD kappa-axis diffractometer'
_diffrn_measurement_method \w
_diffrn_radiation_monochromator graphite
_diffrn_radiation_source 'fine-focus sealed tube'
_diffrn_radiation_type MoK\a
_diffrn_radiation_wavelength 0.71073
_diffrn_reflns_av_R_equivalents 0.0651
_diffrn_reflns_av_sigmaI/netI 0.0965
_diffrn_reflns_limit_h_max 10
_diffrn_reflns_limit_h_min -13
_diffrn_reflns_limit_k_max 13
_diffrn_reflns_limit_k_min -13
_diffrn_reflns_limit_l_max 14
_diffrn_reflns_limit_l_min -14
_diffrn_reflns_number 15115
_diffrn_reflns_theta_full 28.00
_diffrn_reflns_theta_max 28.00
_diffrn_reflns_theta_min 2.71
_exptl_absorpt_coefficient_mu 0.097
_exptl_absorpt_correction_type none
_exptl_crystal_colour colorless
_exptl_crystal_density_diffrn 1.184
_exptl_crystal_density_method 'not measured'
_exptl_crystal_description plate
_exptl_crystal_F_000 408
_exptl_crystal_size_max 0.214
_exptl_crystal_size_mid 0.183
_exptl_crystal_size_min 0.083
_refine_diff_density_max 0.287
_refine_diff_density_min -0.295
_refine_diff_density_rms 0.049
_refine_ls_extinction_method none
_refine_ls_goodness_of_fit_ref 0.960
_refine_ls_hydrogen_treatment constr
_refine_ls_matrix_type full
_refine_ls_number_parameters 245
_refine_ls_number_reflns 5054
_refine_ls_number_restraints 0
_refine_ls_restrained_S_all 0.960
_refine_ls_R_factor_all 0.1003
_refine_ls_R_factor_gt 0.0491
_refine_ls_shift/su_max 0.000
_refine_ls_shift/su_mean 0.000
_refine_ls_structure_factor_coef Fsqd
_refine_ls_weighting_details 'calc w=1/[\s^2^(Fo^2^)+(0.0454P)^2^+0.0000P] where P=(Fo^2^+2Fc^2^)/3'
_refine_ls_weighting_scheme calc
_refine_ls_wR_factor_gt 0.0894
_refine_ls_wR_factor_ref 0.1041
_reflns_number_gt 3062
_reflns_number_total 5054
_reflns_threshold_expression >2sigma(I)
_cod_data_source_file om5b00146_si_001.cif
_cod_data_source_block compound_1
_cod_original_cell_volume 1053.8(5)
_cod_database_code 4087470

loop_
_symmetry_equiv_pos_site_id
_symmetry_equiv_pos_as_xyz
1 x,y,z
2 -x,-y,-z

loop_
_atom_site_label
_atom_site_type_symbol
_atom_site_fract_x
_atom_site_fract_y
_atom_site_fract_z
_atom_site_U_iso_or_equiv
_atom_site_adp_type
_atom_site_occupancy
_atom_site_symmetry_multiplicity
_atom_site_calc_flag
_atom_site_refinement_flags
Mg1 Mg 0.44176(6) 0.45141(6) 0.36724(6) 0.01755(15) Uani 1 1 d .
O1 O 0.56012(12) 0.63375(12) 0.47709(11) 0.0174(3) Uani 1 1 d .
N1 N 0.25819(15) 0.50862(15) 0.34567(14) 0.0194(3) Uani 1 1 d .
C1 C 0.56829(19) 0.76838(18) 0.45384(17) 0.0182(4) Uani 1 1 d .
C2 C 0.41638(19) 0.76395(19) 0.44209(17) 0.0210(4) Uani 1 1 d .
H2A H 0.3756 0.7392 0.5212 0.025 Uiso 1 1 calc R
H2B H 0.4218 0.8593 0.4338 0.025 Uiso 1 1 calc R
C3 C 0.31567(18) 0.66109(18) 0.33175(18) 0.0207(4) Uani 1 1 d .
H3A H 0.2347 0.6882 0.3164 0.025 Uiso 1 1 calc R
H3B H 0.3657 0.6724 0.2557 0.025 Uiso 1 1 calc R
C4 C 0.1688(2) 0.42963(19) 0.22530(18) 0.0252(4) Uani 1 1 d .
H4A H 0.2290 0.4430 0.1559 0.030 Uiso 1 1 calc R
H4B H 0.0970 0.4683 0.2066 0.030 Uiso 1 1 calc R
C5 C 0.0945(2) 0.2735(2) 0.2306(2) 0.0299(5) Uani 1 1 d .
H5A H 0.0354 0.2256 0.1494 0.036 Uiso 1 1 calc R
H5B H 0.1659 0.2330 0.2437 0.036 Uiso 1 1 calc R
C6 C 0.0021(2) 0.2491(2) 0.3369(2) 0.0302(5) Uani 1 1 d .
H6A H -0.0756 0.2804 0.3197 0.036 Uiso 1 1 calc R
H6B H -0.0403 0.1477 0.3433 0.036 Uiso 1 1 calc R
C7 C 0.0916(2) 0.33076(19) 0.45967(19) 0.0257(4) Uani 1 1 d .
H7A H 0.1616 0.2909 0.4815 0.031 Uiso 1 1 calc R
H7B H 0.0301 0.3208 0.5280 0.031 Uiso 1 1 calc R
C8 C 0.16901(19) 0.48590(19) 0.45052(18) 0.0233(4) Uani 1 1 d .
H8A H 0.0988 0.5279 0.4378 0.028 Uiso 1 1 calc R
H8B H 0.2295 0.5345 0.5309 0.028 Uiso 1 1 calc R
C9 C 0.63303(18) 0.80566(19) 0.33105(17) 0.0202(4) Uani 1 1 d .
C10 C 0.69666(19) 0.72727(19) 0.26770(17) 0.0228(4) Uani 1 1 d .
H10A H 0.7008 0.6479 0.3003 0.027 Uiso 1 1 calc R
C11 C 0.7549(2) 0.7629(2) 0.15668(18) 0.0299(5) Uani 1 1 d .
H11A H 0.7968 0.7068 0.1138 0.036 Uiso 1 1 calc R
C12 C 0.7520(2) 0.8783(2) 0.10902(19) 0.0336(5) Uani 1 1 d .
H12A H 0.7922 0.9026 0.0337 0.040 Uiso 1 1 calc R
C13 C 0.6900(2) 0.9588(2) 0.17179(19) 0.0318(5) Uani 1 1 d .
H13A H 0.6877 1.0390 0.1394 0.038 Uiso 1 1 calc R
C14 C 0.6314(2) 0.9232(2) 0.28158(19) 0.0268(4) Uani 1 1 d .
H14A H 0.5894 0.9796 0.3239 0.032 Uiso 1 1 calc R
C15 C 0.66323(19) 0.88078(18) 0.56467(17) 0.0188(4) Uani 1 1 d .
C16 C 0.6122(2) 0.89904(19) 0.67923(18) 0.0223(4) Uani 1 1 d .
H16A H 0.5161 0.8448 0.6877 0.027 Uiso 1 1 calc R
C17 C 0.6978(2) 0.9943(2) 0.78126(18) 0.0261(4) Uani 1 1 d .
H17A H 0.6596 1.0065 0.8576 0.031 Uiso 1 1 calc R
C18 C 0.8392(2) 1.07161(19) 0.77202(18) 0.0266(4) Uani 1 1 d .
H18A H 0.8990 1.1348 0.8425 0.032 Uiso 1 1 calc R
C19 C 0.8922(2) 1.05603(19) 0.65977(18) 0.0259(4) Uani 1 1 d .
H19A H 0.9889 1.1096 0.6526 0.031 Uiso 1 1 calc R
C20 C 0.80585(19) 0.96292(18) 0.55716(18) 0.0222(4) Uani 1 1 d .
H20A H 0.8440 0.9545 0.4801 0.027 Uiso 1 1 calc R
C21 C 0.49216(19) 0.38790(19) 0.18708(17) 0.0223(4) Uani 1 1 d .
H21A H 0.4155 0.2960 0.1525 0.027 Uiso 1 1 calc R
H21B H 0.4856 0.4555 0.1320 0.027 Uiso 1 1 calc R
C22 C 0.6325(2) 0.3726(2) 0.16963(17) 0.0231(4) Uani 1 1 d .
H22A H 0.7112 0.4622 0.2064 0.028 Uiso 1 1 calc R
H22B H 0.6380 0.2994 0.2183 0.028 Uiso 1 1 calc R
C23 C 0.6547(2) 0.3349(2) 0.03567(19) 0.0335(5) Uani 1 1 d .
H23A H 0.6364 0.4000 -0.0162 0.040 Uiso 1 1 calc R
H23B H 0.5851 0.2388 0.0024 0.040 Uiso 1 1 calc R
C24 C 0.8040(2) 0.3413(2) 0.0218(2) 0.0350(5) Uani 1 1 d .
H24A H 0.8123 0.3182 -0.0675 0.053 Uiso 1 1 calc R
H24B H 0.8213 0.2736 0.0694 0.053 Uiso 1 1 calc R
H24C H 0.8737 0.4361 0.0546 0.053 Uiso 1 1 calc R

loop_
_atom_site_aniso_label
_atom_site_aniso_U_11
_atom_site_aniso_U_22
_atom_site_aniso_U_33
_atom_site_aniso_U_23
_atom_site_aniso_U_13
_atom_site_aniso_U_12
Mg1 0.0176(3) 0.0177(3) 0.0175(3) 0.0037(2) 0.0028(2) 0.0068(3)
O1 0.0187(6) 0.0156(6) 0.0180(6) 0.0042(5) 0.0023(5) 0.0062(5)
N1 0.0162(8) 0.0186(8) 0.0210(8) 0.0043(6) 0.0022(6) 0.0040(6)
C1 0.0203(9) 0.0134(9) 0.0212(10) 0.0046(7) 0.0031(8) 0.0064(7)
C2 0.0221(10) 0.0171(9) 0.0231(10) 0.0040(7) 0.0019(8) 0.0068(8)
C3 0.0169(9) 0.0207(10) 0.0256(10) 0.0084(8) 0.0027(8) 0.0072(8)
C4 0.0202(10) 0.0270(11) 0.0257(11) 0.0038(8) -0.0026(8) 0.0073(8)
C5 0.0242(11) 0.0246(11) 0.0361(12) 0.0029(9) -0.0049(9) 0.0064(9)
C6 0.0194(10) 0.0251(11) 0.0451(13) 0.0121(9) 0.0007(9) 0.0064(8)
C7 0.0205(10) 0.0237(10) 0.0366(12) 0.0111(9) 0.0086(9) 0.0100(8)
C8 0.0204(10) 0.0242(10) 0.0286(11) 0.0083(8) 0.0083(8) 0.0103(8)
C9 0.0156(9) 0.0203(10) 0.0190(10) 0.0051(7) 0.0005(7) 0.0005(7)
C10 0.0199(10) 0.0225(10) 0.0206(10) 0.0026(8) 0.0010(8) 0.0031(8)
C11 0.0245(11) 0.0325(12) 0.0221(11) 0.0009(9) 0.0056(9) 0.0002(9)
C12 0.0273(11) 0.0384(13) 0.0198(11) 0.0102(9) 0.0031(9) -0.0051(10)
C13 0.0277(11) 0.0299(12) 0.0294(12) 0.0154(9) -0.0029(9) 0.0003(9)
C14 0.0242(11) 0.0231(10) 0.0298(11) 0.0094(8) 0.0007(9) 0.0046(8)
C15 0.0222(10) 0.0142(9) 0.0222(10) 0.0071(7) 0.0024(8) 0.0084(8)
C16 0.0219(10) 0.0192(10) 0.0266(11) 0.0070(8) 0.0061(8) 0.0073(8)
C17 0.0331(11) 0.0280(11) 0.0197(10) 0.0039(8) 0.0056(9) 0.0143(9)
C18 0.0298(11) 0.0211(10) 0.0244(11) -0.0003(8) -0.0043(9) 0.0075(9)
C19 0.0217(10) 0.0220(10) 0.0309(11) 0.0034(8) 0.0019(9) 0.0057(8)
C20 0.0219(10) 0.0196(10) 0.0234(10) 0.0039(8) 0.0033(8) 0.0062(8)
C21 0.0246(10) 0.0200(10) 0.0213(10) 0.0041(8) 0.0023(8) 0.0073(8)
C22 0.0242(10) 0.0227(10) 0.0217(10) 0.0044(8) 0.0033(8) 0.0083(8)
C23 0.0312(12) 0.0420(13) 0.0281(12) 0.0033(10) 0.0056(9) 0.0157(10)
C24 0.0368(13) 0.0434(13) 0.0298(12) 0.0064(10) 0.0064(10) 0.0206(11)

loop_
_atom_type_symbol
_atom_type_description
_atom_type_scat_dispersion_real
_atom_type_scat_dispersion_imag
_atom_type_scat_source
C C 0.0033 0.0016 'International Tables Vol C Tables 4.2.6.8 and 6.1.1.4'
H H 0.0000 0.0000 'International Tables Vol C Tables 4.2.6.8 and 6.1.1.4'
N N 0.0061 0.0033 'International Tables Vol C Tables 4.2.6.8 and 6.1.1.4'
O O 0.0106 0.0060 'International Tables Vol C Tables 4.2.6.8 and 6.1.1.4'
Mg Mg 0.0486 0.0363 'International Tables Vol C Tables 4.2.6.8 and 6.1.1.4'

loop_
_geom_angle_atom_site_label_1
_geom_angle_atom_site_label_2
_geom_angle_atom_site_label_3
_geom_angle
_geom_angle_site_symmetry_1
_geom_angle_site_symmetry_3
_geom_angle_publ_flag
O1 Mg1 N1 92.69(6) . . yes
O1 Mg1 C21 123.46(7) . . yes
O1 Mg1 O1 85.40(6) . 2_666 yes
N1 Mg1 C21 110.56(8) . . yes
O1 Mg1 N1 109.52(7) 2_666 . yes
O1 Mg1 C21 128.24(7) 2_666 . yes
Mg1 O1 C1 124.96(11) . . yes
Mg1 O1 Mg1 94.60(6) . 2_666 yes
Mg1 O1 C1 133.14(11) 2_666 . yes
Mg1 N1 C3 106.37(12) . . yes
Mg1 N1 C4 108.79(12) . . yes
Mg1 N1 C8 115.77(12) . . yes
C3 N1 C4 106.94(14) . . yes
C3 N1 C8 109.29(14) . . yes
C4 N1 C8 109.31(15) . . yes
O1 C1 C2 107.89(15) . . yes
O1 C1 C9 111.34(15) . . yes
O1 C1 C15 108.95(15) . . yes
C2 C1 C9 109.16(15) . . no
C2 C1 C15 111.06(16) . . no
C9 C1 C15 108.46(15) . . no
C1 C2 C3 115.32(16) . . no
N1 C3 C2 116.85(15) . . yes
N1 C4 C5 112.27(16) . . yes
C4 C5 C6 110.61(17) . . no
C5 C6 C7 109.19(17) . . no
C6 C7 C8 111.68(16) . . no
N1 C8 C7 112.31(16) . . yes
C1 C9 C10 121.90(17) . . no
C1 C9 C14 120.29(17) . . no
C10 C9 C14 117.80(17) . . no
C9 C10 C11 121.03(18) . . no
C10 C11 C12 120.48(19) . . no
C11 C12 C13 119.30(19) . . no
C12 C13 C14 120.33(19) . . no
C9 C14 C13 121.05(19) . . no
C1 C15 C16 121.10(17) . . no
C1 C15 C20 121.89(17) . . no
C16 C15 C20 116.92(17) . . no
C15 C16 C17 121.79(19) . . no
C16 C17 C18 120.00(19) . . no
C17 C18 C19 119.38(18) . . no
C18 C19 C20 120.53(19) . . no
C15 C20 C19 121.35(18) . . no
Mg1 C21 C22 122.47(13) . . yes
C21 C22 C23 115.68(17) . . no
C22 C23 C24 113.49(18) . . no
C1 C2 H2A 108.00 . . no
C1 C2 H2B 108.00 . . no
C3 C2 H2A 108.00 . . no
C3 C2 H2B 108.00 . . no
H2A C2 H2B 107.00 . . no
N1 C3 H3A 108.00 . . no
N1 C3 H3B 108.00 . . no
C2 C3 H3A 108.00 . . no
C2 C3 H3B 108.00 . . no
H3A C3 H3B 107.00 . . no
N1 C4 H4A 109.00 . . no
N1 C4 H4B 109.00 . . no
C5 C4 H4A 109.00 . . no
C5 C4 H4B 109.00 . . no
H4A C4 H4B 108.00 . . no
C4 C5 H5A 109.00 . . no
C4 C5 H5B 110.00 . . no
C6 C5 H5A 110.00 . . no
C6 C5 H5B 110.00 . . no
H5A C5 H5B 108.00 . . no
C5 C6 H6A 110.00 . . no
C5 C6 H6B 110.00 . . no
C7 C6 H6A 110.00 . . no
C7 C6 H6B 110.00 . . no
H6A C6 H6B 108.00 . . no
C6 C7 H7A 109.00 . . no
C6 C7 H7B 109.00 . . no
C8 C7 H7A 109.00 . . no
C8 C7 H7B 109.00 . . no
H7A C7 H7B 108.00 . . no
N1 C8 H8A 109.00 . . no
N1 C8 H8B 109.00 . . no
C7 C8 H8A 109.00 . . no
C7 C8 H8B 109.00 . . no
H8A C8 H8B 108.00 . . no
C9 C10 H10A 119.00 . . no
C11 C10 H10A 119.00 . . no
C10 C11 H11A 120.00 . . no
C12 C11 H11A 120.00 . . no
C11 C12 H12A 120.00 . . no
C13 C12 H12A 120.00 . . no
C12 C13 H13A 120.00 . . no
C14 C13 H13A 120.00 . . no
C9 C14 H14A 119.00 . . no
C13 C14 H14A 119.00 . . no
C15 C16 H16A 119.00 . . no
C17 C16 H16A 119.00 . . no
C16 C17 H17A 120.00 . . no
C18 C17 H17A 120.00 . . no
C17 C18 H18A 120.00 . . no
C19 C18 H18A 120.00 . . no
C18 C19 H19A 120.00 . . no
C20 C19 H19A 120.00 . . no
C15 C20 H20A 119.00 . . no
C19 C20 H20A 119.00 . . no
Mg1 C21 H21A 107.00 . . no
Mg1 C21 H21B 107.00 . . no
C22 C21 H21A 107.00 . . no
C22 C21 H21B 107.00 . . no
H21A C21 H21B 107.00 . . no
C21 C22 H22A 108.00 . . no
C21 C22 H22B 108.00 . . no
C23 C22 H22A 108.00 . . no
C23 C22 H22B 108.00 . . no
H22A C22 H22B 107.00 . . no
C22 C23 H23A 109.00 . . no
C22 C23 H23B 109.00 . . no
C24 C23 H23A 109.00 . . no
C24 C23 H23B 109.00 . . no
H23A C23 H23B 108.00 . . no
C23 C24 H24A 109.00 . . no
C23 C24 H24B 109.00 . . no
C23 C24 H24C 109.00 . . no
H24A C24 H24B 109.00 . . no
H24A C24 H24C 110.00 . . no
H24B C24 H24C 109.00 . . no

loop_
_geom_bond_atom_site_label_1
_geom_bond_atom_site_label_2
_geom_bond_distance
_geom_bond_site_symmetry_2
_geom_bond_publ_flag
Mg1 O1 2.005(2) . yes
Mg1 N1 2.200(2) . yes
Mg1 C21 2.137(2) . yes
Mg1 O1 1.980(2) 2_666 yes
O1 C1 1.427(2) . yes
N1 C3 1.499(2) . yes
N1 C4 1.490(2) . yes
N1 C8 1.484(3) . yes
C1 C2 1.546(3) . no
C1 C9 1.540(3) . no
C1 C15 1.549(3) . no
C2 C3 1.526(3) . no
C4 C5 1.520(3) . no
C5 C6 1.517(3) . no
C6 C7 1.517(3) . no
C7 C8 1.523(3) . no
C9 C10 1.382(3) . no
C9 C14 1.397(3) . no
C10 C11 1.395(3) . no
C11 C12 1.371(3) . no
C12 C13 1.383(3) . no
C13 C14 1.385(3) . no
C15 C16 1.393(3) . no
C15 C20 1.402(3) . no
C16 C17 1.386(3) . no
C17 C18 1.385(3) . no
C18 C19 1.376(3) . no
C19 C20 1.384(3) . no
C21 C22 1.537(3) . no
C22 C23 1.505(3) . no
C23 C24 1.533(3) . no
C2 H2A 0.9900 . no
C2 H2B 0.9900 . no
C3 H3A 0.9900 . no
C3 H3B 0.9900 . no
C4 H4A 0.9900 . no
C4 H4B 0.9900 . no
C5 H5A 0.9900 . no
C5 H5B 0.9900 . no
C6 H6A 0.9900 . no
C6 H6B 0.9900 . no
C7 H7A 0.9900 . no
C7 H7B 0.9900 . no
C8 H8A 0.9900 . no
C8 H8B 0.9900 . no
C10 H10A 0.9500 . no
C11 H11A 0.9500 . no
C12 H12A 0.9500 . no
C13 H13A 0.9500 . no
C14 H14A 0.9500 . no
C16 H16A 0.9500 . no
C17 H17A 0.9500 . no
C18 H18A 0.9500 . no
C19 H19A 0.9500 . no
C20 H20A 0.9500 . no
C21 H21A 0.9900 . no
C21 H21B 0.9900 . no
C22 H22A 0.9900 . no
C22 H22B 0.9900 . no
C23 H23A 0.9900 . no
C23 H23B 0.9900 . no
C24 H24A 0.9800 . no
C24 H24B 0.9800 . no
C24 H24C 0.9800 . no

loop_
_geom_torsion_atom_site_label_1
_geom_torsion_atom_site_label_2
_geom_torsion_atom_site_label_3
_geom_torsion_atom_site_label_4
_geom_torsion
_geom_torsion_site_symmetry_1
_geom_torsion_site_symmetry_3
_geom_torsion_site_symmetry_4
_geom_torsion_publ_flag
N1 Mg1 O1 C1 -43.91(14) . . . no
N1 Mg1 O1 Mg1 109.38(7) . . 2_666 no
C21 Mg1 O1 C1 72.99(16) . . . no
C21 Mg1 O1 Mg1 -133.72(8) . . 2_666 no
O1 Mg1 O1 C1 -153.30(14) 2_666 . . no
O1 Mg1 O1 Mg1 0.00(7) 2_666 . 2_666 no
O1 Mg1 N1 C3 39.62(11) . . . no
O1 Mg1 N1 C4 154.49(11) . . . no
O1 Mg1 N1 C8 -81.99(12) . . . no
C21 Mg1 N1 C3 -87.76(12) . . . no
C21 Mg1 N1 C4 27.11(13) . . . no
C21 Mg1 N1 C8 150.63(12) . . . no
O1 Mg1 N1 C3 125.69(11) 2_666 . . no
O1 Mg1 N1 C4 -119.44(11) 2_666 . . no
O1 Mg1 N1 C8 4.07(14) 2_666 . . no
O1 Mg1 C21 C22 58.51(17) . . . no
N1 Mg1 C21 C22 166.45(14) . . . no
O1 Mg1 C21 C22 -54.96(18) 2_666 . . no
O1 Mg1 O1 Mg1 0.00(7) . 2_666 2_666 no
O1 Mg1 O1 C1 -149.68(16) . 2_666 2_666 no
N1 Mg1 O1 Mg1 -91.23(7) . 2_666 2_666 no
N1 Mg1 O1 C1 119.09(16) . 2_666 2_666 no
C21 Mg1 O1 Mg1 129.85(9) . 2_666 2_666 no
C21 Mg1 O1 C1 -19.8(2) . 2_666 2_666 no
Mg1 O1 C1 C2 55.74(18) . . . no
Mg1 O1 C1 C9 -64.02(19) . . . no
Mg1 O1 C1 C15 176.40(12) . . . no
Mg1 O1 C1 C2 -86.39(18) 2_666 . . no
Mg1 O1 C1 C9 153.85(13) 2_666 . . no
Mg1 O1 C1 C15 34.3(2) 2_666 . . no
Mg1 N1 C3 C2 -61.45(18) . . . no
C4 N1 C3 C2 -177.58(17) . . . no
C8 N1 C3 C2 64.2(2) . . . no
Mg1 N1 C4 C5 69.90(18) . . . no
C3 N1 C4 C5 -175.60(17) . . . no
C8 N1 C4 C5 -57.4(2) . . . no
Mg1 N1 C8 C7 -67.29(18) . . . no
C3 N1 C8 C7 172.67(16) . . . no
C4 N1 C8 C7 56.0(2) . . . no
O1 C1 C2 C3 -63.34(19) . . . no
C9 C1 C2 C3 57.8(2) . . . no
C15 C1 C2 C3 177.32(15) . . . no
O1 C1 C9 C10 -10.7(3) . . . no
O1 C1 C9 C14 170.60(17) . . . no
C2 C1 C9 C10 -129.74(19) . . . no
C2 C1 C9 C14 51.6(2) . . . no
C15 C1 C9 C10 109.1(2) . . . no
C15 C1 C9 C14 -69.5(2) . . . no
O1 C1 C15 C16 -77.6(2) . . . no
O1 C1 C15 C20 98.7(2) . . . no
C2 C1 C15 C16 41.1(2) . . . no
C2 C1 C15 C20 -142.55(18) . . . no
C9 C1 C15 C16 161.07(18) . . . no
C9 C1 C15 C20 -22.6(2) . . . no
C1 C2 C3 N1 76.2(2) . . . no
N1 C4 C5 C6 58.4(2) . . . no
C4 C5 C6 C7 -55.5(2) . . . no
C5 C6 C7 C8 54.7(2) . . . no
C6 C7 C8 N1 -56.2(2) . . . no
C1 C9 C10 C11 -179.90(18) . . . no
C14 C9 C10 C11 -1.2(3) . . . no
C1 C9 C14 C13 179.54(19) . . . no
C10 C9 C14 C13 0.8(3) . . . no
C9 C10 C11 C12 1.0(3) . . . no
C10 C11 C12 C13 -0.3(3) . . . no
C11 C12 C13 C14 0.0(3) . . . no
C12 C13 C14 C9 -0.2(3) . . . no
C1 C15 C16 C17 176.77(18) . . . no
C20 C15 C16 C17 0.3(3) . . . no
C1 C15 C20 C19 -175.41(18) . . . no
C16 C15 C20 C19 1.1(3) . . . no
C15 C16 C17 C18 -1.8(3) . . . no
C16 C17 C18 C19 2.0(3) . . . no
C17 C18 C19 C20 -0.7(3) . . . no
C18 C19 C20 C15 -0.8(3) . . . no
Mg1 C21 C22 C23 -176.67(13) . . . no
C21 C22 C23 C24 171.85(16) . . . no
